data_7228674
loop_
_publ_author_name
'Lightfoot, Philip'
'Tremayne, Maryjane'
'Glidewell, Christopher'
'Harris, Kenneth D. M.'
'Bruce, Peter G.'

_publ_section_title
;
 Investigation and rationalisation of hydrogen bonding patterns in
 sulfonylamino compounds and related materials: crystal structure
 determination of microcrystalline solids from powder X-ray diffraction
 data
;
_journal_name_full 'Journal of the Chemical Society, Perkin Transactions'
_journal_page_first 1626
_journal_page_last 1630
_journal_volume 2
_journal_year 1993
_chemical_formula_sum 'C7 H10 N2 O2 S'
_chemical_formula_weight 186.231
_space_group_IT_number 14
_symmetry_cell_setting monoclinic
_symmetry_Int_Tables_number 14
_symmetry_space_group_name_Hall '-P 2yn'
_symmetry_space_group_name_H-M 'P 1 21/n 1'
_cell_angle_alpha 90.
_cell_angle_beta 106.222(2)
_cell_angle_gamma 90.
_cell_formula_units_Z 4
_cell_length_a 18.6021(6)
_cell_length_b 5.6406(2)
_cell_length_c 8.5356(3)
_cell_volume 859.96(5)
_diffrn_ambient_temperature 293
_diffrn_radiation_probe x-ray
_diffrn_radiation_type CuK\a
_diffrn_radiation_wavelength 1.54056
_pd_proc_ls_prof_wR_factor 0.078
_refine_ls_number_reflns 530
_cod_data_source_file J-Chem-Soc-Perkin-Trans-1993-2-1625-1630-3.cif
_cod_data_source_block 3
_cod_original_sg_symbol_H-M 'P 21/n'
_cod_original_formula_sum 'H10 C7 N2 O2 S'
_cod_database_code 7228674

loop_
_symmetry_equiv_pos_site_id
_symmetry_equiv_pos_as_xyz
1 x,y,z
2 1/2-x,1/2+y,1/2-z
3 -x,-y,-z
4 1/2+x,1/2-y,1/2+z

loop_
_atom_site_label
_atom_site_type_symbol
_atom_site_thermal_displace_type
_atom_site_fract_x
_atom_site_fract_y
_atom_site_fract_z
_atom_site_occupancy
_atom_site_U_iso_or_equiv
_atom_site_calc_flag
_atom_site_refinement_flags
_atom_site_disorder_assembly
_atom_site_disorder_group
S S Uiso 0.6835(3) 0.1583(9) 0.4085(7) 1.000 0.056(2) . . . .
O1 O Uiso 0.6710(10) -0.008(2) 0.5360(10) 1.000 0.077(3) . . . .
O2 O Uiso 0.6900(10) 0.071(2) 0.2610(10) 1.000 0.077(3) . . . .
N1 N Uiso 0.7520(10) 0.345(2) 0.5160(10) 1.000 0.021(3) . . . .
N2 N Uiso 0.7290(10) 0.478(2) 0.6400(10) 1.000 0.021(3) . . . .
C1 C Uiso 0.5960(10) 0.332(2) 0.329(2) 1.000 0.034(2) . . . .
C2 C Uiso 0.5950(10) 0.531(2) 0.223(2) 1.000 0.034(2) . . . .
C3 C Uiso 0.5280(10) 0.648(2) 0.166(2) 1.000 0.034(2) . . . .
C4 C Uiso 0.4570(10) 0.613(2) 0.201(2) 1.000 0.034(2) . . . .
C5 C Uiso 0.4660(10) 0.392(3) 0.289(2) 1.000 0.034(2) . . . .
C6 C Uiso 0.5280(10) 0.244(2) 0.352(2) 1.000 0.034(2) . . . .
C7 C Uiso 0.3910(10) 0.735(2) 0.122(2) 1.000 0.034(2) . . . .

loop_
_geom_angle_atom_site_label_1
_geom_angle_atom_site_label_2
_geom_angle_atom_site_label_3
_geom_angle
_geom_angle_site_symmetry_1
_geom_angle_site_symmetry_2
_geom_angle_site_symmetry_3
_geom_angle_publ_flag
O1 S O2 120.4(7) . . . yes
O1 S N1 103.8(7) . . . yes
O1 S C1 107.3(9) . . . yes
O2 S N1 117.7(9) . . . yes
O2 S C1 98.4(9) . . . yes
N1 S C1 108.5(7) . . . yes
S N1 N2 112.4(13) . . . yes
S C1 C2 119.8(14) . . . yes
S C1 C6 119.2(10) . . . yes
C2 C1 C6 120.2(15) . . . no
C1 C2 C3 116.7(16) . . . no
C2 C3 C4 130.7(13) . . . no
C3 C4 C5 104.2(14) . . . no
C3 C4 C7 124.1(14) . . . no
C5 C4 C7 129.3(16) . . . no
C4 C5 C6 132.7(17) . . . no
C1 C6 C5 114.0(13) . . . no

loop_
_geom_bond_atom_site_label_1
_geom_bond_atom_site_label_2
_geom_bond_distance
_geom_bond_site_symmetry_1
_geom_bond_site_symmetry_2
_geom_bond_publ_flag
S O1 1.503(12) . . yes
S O2 1.388(12) . . yes
S N1 1.709(15) . . yes
S C1 1.858(18) . . yes
N1 N2 1.456(18) . . yes
C1 C2 1.439(19) . . no
C1 C6 1.42(3) . . no
C2 C3 1.37(2) . . no
C3 C4 1.45(3) . . no
C4 C5 1.44(2) . . no
C4 C7 1.41(2) . . no
C5 C6 1.40(2) . . no

loop_
_geom_torsion_atom_site_label_1
_geom_torsion_atom_site_label_2
_geom_torsion_atom_site_label_3
_geom_torsion_atom_site_label_4
_geom_torsion
_geom_torsion_site_symmetry_1
_geom_torsion_site_symmetry_2
_geom_torsion_site_symmetry_3
_geom_torsion_site_symmetry_4
_geom_torsion_publ_flag
O1 S N1 N2 -61.2(11) . . . . no
O2 S N1 N2 163.0(9) . . . . no
C1 S N1 N2 52.6(10) . . . . no
O1 S C1 C2 170.5(11) . . . . no
O1 S C1 C6 -19.6(14) . . . . no
O2 S C1 C2 -64.0(13) . . . . no
O2 S C1 C6 105.9(14) . . . . no
N1 S C1 C2 59.0(14) . . . . no
N1 S C1 C6 -131.1(12) . . . . no
S C1 C2 C3 178.6(11) . . . . no
C6 C1 C2 C3 9(2) . . . . no
S C1 C6 C5 179.1(12) . . . . no
C2 C1 C6 C5 -11(2) . . . . no
C1 C2 C3 C4 4(2) . . . . no
C2 C3 C4 C5 -11(2) . . . . no
C2 C3 C4 C7 -174.4(15) . . . . no
C3 C4 C5 C6 8(2) . . . . no
C7 C4 C5 C6 170.2(17) . . . . no
C4 C5 C6 C1 2(3) . . . . no
